data_4338941
loop_
_publ_author_name
'Jin, Geng Bang'
'Choi, Eun Sang'
'Guertin, Robert P.'
'Brooks, James S.'
'Booth, Corwin H.'
'Albrecht-Schmitt, Thomas E'

_publ_section_title
;
 Syntheses, structures, magnetism, and optical properties of
 lutetium-based interlanthanide selenides.
;
_journal_issue 22
_journal_name_full 'Inorganic chemistry'
_journal_page_first 9213
_journal_page_last 9220
_journal_paper_doi 10.1021/ic701012j
_journal_volume 46
_journal_year 2007
_chemical_formula_moiety 'Sm1.82 Lu2.18 Se6'
_chemical_formula_sum 'Lu2.18 Se6 Sm1.82'
_chemical_formula_weight 1128.83
_chemical_name_common 'samarium lutetium selenide'
_chemical_name_systematic
; 
 ? 
;
_space_group_IT_number 11
_symmetry_cell_setting monoclinic
_symmetry_space_group_name_Hall '-P 2yb'
_symmetry_space_group_name_H-M 'P 1 21/m 1'
_atom_sites_solution_hydrogens geom
_atom_sites_solution_primary direct
_atom_sites_solution_secondary difmap
_audit_creation_method SHELXL-97
_cell_angle_alpha 90.00
_cell_angle_beta 108.915(2)
_cell_angle_gamma 90.00
_cell_formula_units_Z 2
_cell_length_a 11.3925(13)
_cell_length_b 4.0483(5)
_cell_length_c 11.6844(14)
_cell_measurement_reflns_used 3459
_cell_measurement_temperature 193(2)
_cell_measurement_theta_max 28.39
_cell_measurement_theta_min 1.84
_cell_volume 509.79(11)
_computing_cell_refinement 'SMART SAINT'
_computing_data_collection SMART
_computing_data_reduction SAINT
_computing_molecular_graphics 'SHELXP-97 (Sheldrick, 1997)'
_computing_publication_material 'SHELCIF-97 (Sheldrick, 2000)'
_computing_structure_refinement 'SHELXL-97 (Sheldrick, 1997)'
_computing_structure_solution 'SHELXS-97 (Sheldrick, 1990)'
_diffrn_ambient_temperature 193(2)
_diffrn_detector_area_resol_mean 0
_diffrn_measured_fraction_theta_full 0.979
_diffrn_measured_fraction_theta_max 0.979
_diffrn_measurement_device_type 'Bruker APEX'
_diffrn_measurement_method '0.3 wide w/ exposures'
_diffrn_radiation_monochromator graphite
_diffrn_radiation_source 'fine-focus sealed tube'
_diffrn_radiation_type MoK\a
_diffrn_radiation_wavelength 0.71073
_diffrn_reflns_av_R_equivalents 0.0392
_diffrn_reflns_av_sigmaI/netI 0.0451
_diffrn_reflns_limit_h_max 15
_diffrn_reflns_limit_h_min -15
_diffrn_reflns_limit_k_max 3
_diffrn_reflns_limit_k_min -5
_diffrn_reflns_limit_l_max 15
_diffrn_reflns_limit_l_min -15
_diffrn_reflns_number 3459
_diffrn_reflns_theta_full 28.39
_diffrn_reflns_theta_max 28.39
_diffrn_reflns_theta_min 1.84
_diffrn_standards_decay_% 0
_diffrn_standards_interval_count na
_diffrn_standards_interval_time na
_diffrn_standards_number na
_exptl_absorpt_coefficient_mu 52.594
_exptl_absorpt_correction_T_max 0.17287
_exptl_absorpt_correction_T_min 0.03247
_exptl_absorpt_correction_type numerical
_exptl_absorpt_process_details SADABS
_exptl_crystal_colour black
_exptl_crystal_density_diffrn 7.354
_exptl_crystal_density_meas ?
_exptl_crystal_density_method 'not measured'
_exptl_crystal_description prism
_exptl_crystal_F_000 943
_exptl_crystal_size_max 0.228
_exptl_crystal_size_mid 0.052
_exptl_crystal_size_min 0.040
_refine_diff_density_max 2.718
_refine_diff_density_min -2.092
_refine_diff_density_rms 0.519
_refine_ls_extinction_coef 0.0014(2)
_refine_ls_extinction_expression Fc^*^=kFc[1+0.001xFc^2^\l^3^/sin(2\q)]^-1/4^
_refine_ls_extinction_method SHELXL
_refine_ls_goodness_of_fit_ref 1.116
_refine_ls_hydrogen_treatment mixed
_refine_ls_matrix_type full
_refine_ls_number_parameters 62
_refine_ls_number_reflns 1424
_refine_ls_number_restraints 0
_refine_ls_restrained_S_all 1.116
_refine_ls_R_factor_all 0.0325
_refine_ls_R_factor_gt 0.0300
_refine_ls_shift/su_max 0.001
_refine_ls_shift/su_mean 0.000
_refine_ls_structure_factor_coef Fsqd
_refine_ls_weighting_details 'calc w=1/[\s^2^(Fo^2^)+(0.0430P)^2^+0.8006P] where P=(Fo^2^+2Fc^2^)/3'
_refine_ls_weighting_scheme calc
_refine_ls_wR_factor_gt 0.0810
_refine_ls_wR_factor_ref 0.0822
_reflns_number_gt 1325
_reflns_number_total 1424
_reflns_threshold_expression >2sigma(I)
_cod_data_source_file allcif.cif
_cod_data_source_block face
_cod_depositor_comments
;
The following automatic conversions were performed:

'_exptl_crystal_density_meas' value 'nm' was changed to '?' - the
value is perceived as not measured.

Automatic conversion script
Id: cif_fix_values 3008 2015-01-20 13:52:24Z robertas 
;
_cod_original_sg_symbol_H-M P2(1)/m
_cod_database_code 4338941

loop_
_symmetry_equiv_pos_as_xyz
'x, y, z'
'-x, y+1/2, -z'
'-x, -y, -z'
'x, -y-1/2, z'

loop_
_atom_site_label
_atom_site_type_symbol
_atom_site_fract_x
_atom_site_fract_y
_atom_site_fract_z
_atom_site_U_iso_or_equiv
_atom_site_adp_type
_atom_site_occupancy
_atom_site_symmetry_multiplicity
_atom_site_calc_flag
_atom_site_refinement_flags
Sm1 Sm 0.54854(5) 0.2500 0.19591(5) 0.00802(16) Uani 0.98 2 d SP
Lu1 Lu 0.54854(5) 0.2500 0.19591(5) 0.00802(16) Uani 0.02 2 d SP
Sm2 Sm 0.18189(5) 0.2500 0.00181(5) 0.00928(16) Uani 0.68 2 d SP
Lu2 Lu 0.18189(5) 0.2500 0.00181(5) 0.00928(16) Uani 0.32 2 d SP
Sm3 Sm 0.93774(4) 0.2500 0.33530(4) 0.00899(15) Uani 0.12 2 d SP
Lu3 Lu 0.93774(4) 0.2500 0.33530(4) 0.00899(15) Uani 0.88 2 d SP
Sm4 Sm 0.65835(4) 0.2500 0.58350(4) 0.00947(15) Uani 0.05 2 d SP
Lu4 Lu 0.65835(4) 0.2500 0.58350(4) 0.00947(15) Uani 0.95 2 d SP
Se1 Se 0.41771(9) 0.2500 0.59567(9) 0.0079(2) Uani 1 2 d S
Se2 Se 0.89302(10) 0.2500 0.56010(10) 0.0095(2) Uani 1 2 d S
Se3 Se 0.23926(9) 0.2500 0.77152(9) 0.0074(2) Uani 1 2 d S
Se4 Se 0.30802(10) 0.2500 0.25392(9) 0.0093(2) Uani 1 2 d S
Se5 Se 0.98403(10) 0.2500 0.11953(10) 0.0104(2) Uani 1 2 d S
Se6 Se 0.61334(9) 0.2500 0.96386(9) 0.0070(2) Uani 1 2 d S

loop_
_atom_site_aniso_label
_atom_site_aniso_U_11
_atom_site_aniso_U_22
_atom_site_aniso_U_33
_atom_site_aniso_U_23
_atom_site_aniso_U_13
_atom_site_aniso_U_12
Sm1 0.0126(3) 0.0021(3) 0.0103(3) 0.000 0.00499(19) 0.000
Lu1 0.0126(3) 0.0021(3) 0.0103(3) 0.000 0.00499(19) 0.000
Sm2 0.0141(3) 0.0037(3) 0.0106(3) 0.000 0.00481(19) 0.000
Lu2 0.0141(3) 0.0037(3) 0.0106(3) 0.000 0.00481(19) 0.000
Sm3 0.0137(2) 0.0038(3) 0.0100(3) 0.000 0.00468(18) 0.000
Lu3 0.0137(2) 0.0038(3) 0.0100(3) 0.000 0.00468(18) 0.000
Sm4 0.0137(2) 0.0042(3) 0.0117(2) 0.000 0.00580(17) 0.000
Lu4 0.0137(2) 0.0042(3) 0.0117(2) 0.000 0.00580(17) 0.000
Se1 0.0123(4) 0.0037(5) 0.0092(4) 0.000 0.0055(4) 0.000
Se2 0.0118(5) 0.0060(5) 0.0119(5) 0.000 0.0057(4) 0.000
Se3 0.0113(5) 0.0018(5) 0.0107(5) 0.000 0.0057(4) 0.000
Se4 0.0137(5) 0.0053(5) 0.0096(5) 0.000 0.0047(4) 0.000
Se5 0.0145(5) 0.0072(6) 0.0113(5) 0.000 0.0068(4) 0.000
Se6 0.0117(5) 0.0015(5) 0.0087(5) 0.000 0.0045(4) 0.000

loop_
_atom_type_symbol
_atom_type_description
_atom_type_scat_dispersion_real
_atom_type_scat_dispersion_imag
_atom_type_scat_source
Se Se -0.0929 2.2259 'International Tables Vol C Tables 4.2.6.8 and 6.1.1.4'
Sm Sm -0.1638 3.4418 'International Tables Vol C Tables 4.2.6.8 and 6.1.1.4'
Lu Lu -0.4720 5.8584 'International Tables Vol C Tables 4.2.6.8 and 6.1.1.4'

loop_
_geom_angle_atom_site_label_1
_geom_angle_atom_site_label_2
_geom_angle_atom_site_label_3
_geom_angle
_geom_angle_site_symmetry_1
_geom_angle_site_symmetry_3
Se6 Sm1 Se6 86.35(3) 3_656 3_666
Se6 Sm1 Se4 73.56(3) 3_656 .
Se6 Sm1 Se4 73.56(3) 3_666 .
Se6 Sm1 Se6 73.64(3) 3_656 1_554
Se6 Sm1 Se6 73.64(3) 3_666 1_554
Se4 Sm1 Se6 134.45(3) . 1_554
Se6 Sm1 Se3 146.23(3) 3_656 3_666
Se6 Sm1 Se3 86.11(2) 3_666 3_666
Se4 Sm1 Se3 134.678(19) . 3_666
Se6 Sm1 Se3 72.64(3) 1_554 3_666
Se6 Sm1 Se3 86.11(2) 3_656 3_656
Se6 Sm1 Se3 146.23(3) 3_666 3_656
Se4 Sm1 Se3 134.678(19) . 3_656
Se6 Sm1 Se3 72.64(3) 1_554 3_656
Se3 Sm1 Se3 82.15(3) 3_666 3_656
Se6 Sm1 Se1 146.88(3) 3_656 3_666
Se6 Sm1 Se1 86.68(2) 3_666 3_666
Se4 Sm1 Se1 73.41(3) . 3_666
Se6 Sm1 Se1 134.41(2) 1_554 3_666
Se3 Sm1 Se1 65.20(3) 3_666 3_666
Se3 Sm1 Se1 116.13(3) 3_656 3_666
Se6 Sm1 Se1 86.68(2) 3_656 3_656
Se6 Sm1 Se1 146.88(3) 3_666 3_656
Se4 Sm1 Se1 73.41(3) . 3_656
Se6 Sm1 Se1 134.41(2) 1_554 3_656
Se3 Sm1 Se1 116.13(3) 3_666 3_656
Se3 Sm1 Se1 65.20(3) 3_656 3_656
Se1 Sm1 Se1 81.75(3) 3_666 3_656
Se6 Sm1 Sm1 46.825(15) 3_656 1_545
Se6 Sm1 Sm1 133.177(16) 3_666 1_545
Se4 Sm1 Sm1 90.0 . 1_545
Se6 Sm1 Sm1 90.0 1_554 1_545
Se3 Sm1 Sm1 131.075(14) 3_666 1_545
Se3 Sm1 Sm1 48.924(14) 3_656 1_545
Se1 Sm1 Sm1 130.872(15) 3_666 1_545
Se1 Sm1 Sm1 49.127(15) 3_656 1_545
Se6 Sm1 Sm1 133.177(15) 3_656 1_565
Se6 Sm1 Sm1 46.825(15) 3_666 1_565
Se4 Sm1 Sm1 90.0 . 1_565
Se6 Sm1 Sm1 90.0 1_554 1_565
Se3 Sm1 Sm1 48.924(14) 3_666 1_565
Se3 Sm1 Sm1 131.075(14) 3_656 1_565
Se1 Sm1 Sm1 49.127(15) 3_666 1_565
Se1 Sm1 Sm1 130.872(15) 3_656 1_565
Sm1 Sm1 Sm1 179.998(1) 1_545 1_565
Se6 Sm1 Sm2 47.838(17) 3_656 .
Se6 Sm1 Sm2 47.838(17) 3_666 .
Se4 Sm1 Sm2 44.16(2) . .
Se6 Sm1 Sm2 90.29(2) 1_554 .
Se3 Sm1 Sm2 133.932(18) 3_666 .
Se3 Sm1 Sm2 133.932(18) 3_656 .
Se1 Sm1 Sm2 106.43(2) 3_666 .
Se1 Sm1 Sm2 106.43(2) 3_656 .
Sm1 Sm1 Sm2 90.0 1_545 .
Sm1 Sm1 Sm2 90.0 1_565 .
Se5 Sm2 Se5 91.82(4) 3_655 3_665
Se5 Sm2 Se4 123.74(3) 3_655 .
Se5 Sm2 Se4 123.74(3) 3_665 .
Se5 Sm2 Se3 81.54(3) 3_655 1_554
Se5 Sm2 Se3 81.54(3) 3_665 1_554
Se4 Sm2 Se3 139.24(3) . 1_554
Se5 Sm2 Se5 75.48(3) 3_655 1_455
Se5 Sm2 Se5 75.48(3) 3_665 1_455
Se4 Sm2 Se5 74.08(3) . 1_455
Se3 Sm2 Se5 146.67(3) 1_554 1_455
Se5 Sm2 Se6 155.89(3) 3_655 3_666
Se5 Sm2 Se6 87.05(2) 3_665 3_666
Se4 Sm2 Se6 75.61(3) . 3_666
Se3 Sm2 Se6 74.48(2) 1_554 3_666
Se5 Sm2 Se6 127.12(2) 1_455 3_666
Se5 Sm2 Se6 87.05(2) 3_655 3_656
Se5 Sm2 Se6 155.89(3) 3_665 3_656
Se4 Sm2 Se6 75.61(3) . 3_656
Se3 Sm2 Se6 74.48(2) 1_554 3_656
Se5 Sm2 Se6 127.12(2) 1_455 3_656
Se6 Sm2 Se6 84.32(3) 3_666 3_656
Se5 Sm2 Sm2 135.909(18) 3_655 1_565
Se5 Sm2 Sm2 44.091(18) 3_665 1_565
Se4 Sm2 Sm2 90.0 . 1_565
Se3 Sm2 Sm2 90.0 1_554 1_565
Se5 Sm2 Sm2 90.0 1_455 1_565
Se6 Sm2 Sm2 47.838(15) 3_666 1_565
Se6 Sm2 Sm2 132.162(15) 3_656 1_565
Se5 Sm2 Sm2 44.091(18) 3_655 1_545
Se5 Sm2 Sm2 135.909(18) 3_665 1_545
Se4 Sm2 Sm2 90.0 . 1_545
Se3 Sm2 Sm2 90.0 1_554 1_545
Se5 Sm2 Sm2 90.0 1_455 1_545
Se6 Sm2 Sm2 132.162(15) 3_666 1_545
Se6 Sm2 Sm2 47.838(15) 3_656 1_545
Sm2 Sm2 Sm2 180.00(3) 1_565 1_545
Se5 Sm2 Sm1 133.040(19) 3_655 .
Se5 Sm2 Sm1 133.040(19) 3_665 .
Se4 Sm2 Sm1 48.25(2) . .
Se3 Sm2 Sm1 91.00(2) 1_554 .
Se5 Sm2 Sm1 122.33(3) 1_455 .
Se6 Sm2 Sm1 46.648(17) 3_666 .
Se6 Sm2 Sm1 46.648(17) 3_656 .
Sm2 Sm2 Sm1 90.0 1_565 .
Sm2 Sm2 Sm1 90.0 1_545 .
Se5 Sm3 Se2 95.24(3) . 3_766
Se5 Sm3 Se2 95.24(3) . 3_756
Se2 Sm3 Se2 93.04(4) 3_766 3_756
Se5 Sm3 Se2 179.30(3) . .
Se2 Sm3 Se2 84.28(3) 3_766 .
Se2 Sm3 Se2 84.28(3) 3_756 .
Se5 Sm3 Se3 85.22(3) . 3_656
Se2 Sm3 Se3 178.72(3) 3_766 3_656
Se2 Sm3 Se3 88.10(2) 3_756 3_656
Se2 Sm3 Se3 95.27(3) . 3_656
Se5 Sm3 Se3 85.22(3) . 3_666
Se2 Sm3 Se3 88.10(2) 3_766 3_666
Se2 Sm3 Se3 178.72(3) 3_756 3_666
Se2 Sm3 Se3 95.27(3) . 3_666
Se3 Sm3 Se3 90.75(3) 3_656 3_666
Se5 Sm3 Sm3 90.0 . 1_565
Se2 Sm3 Sm3 43.478(18) 3_766 1_565
Se2 Sm3 Sm3 136.521(17) 3_756 1_565
Se2 Sm3 Sm3 90.0 . 1_565
Se3 Sm3 Sm3 135.374(16) 3_656 1_565
Se3 Sm3 Sm3 44.628(16) 3_666 1_565
Se5 Sm3 Sm3 90.0 . 1_545
Se2 Sm3 Sm3 136.521(17) 3_766 1_545
Se2 Sm3 Sm3 43.478(17) 3_756 1_545
Se2 Sm3 Sm3 90.0 . 1_545
Se3 Sm3 Sm3 44.628(16) 3_656 1_545
Se3 Sm3 Sm3 135.374(16) 3_666 1_545
Sm3 Sm3 Sm3 180.0 1_565 1_545
Se4 Sm4 Se4 96.32(4) 3_666 3_656
Se4 Sm4 Se2 98.45(3) 3_666 .
Se4 Sm4 Se2 98.45(3) 3_656 .
Se4 Sm4 Se1 83.25(3) 3_666 .
Se4 Sm4 Se1 83.25(3) 3_656 .
Se2 Sm4 Se1 177.41(3) . .
Se4 Sm4 Se1 170.86(3) 3_666 3_656
Se4 Sm4 Se1 85.67(2) 3_656 3_656
Se2 Sm4 Se1 90.05(3) . 3_656
Se1 Sm4 Se1 88.14(3) . 3_656
Se4 Sm4 Se1 85.67(2) 3_666 3_666
Se4 Sm4 Se1 170.86(3) 3_656 3_666
Se2 Sm4 Se1 90.05(3) . 3_666
Se1 Sm4 Se1 88.14(3) . 3_666
Se1 Sm4 Se1 90.99(3) 3_656 3_666
Se4 Sm4 Sm4 127.72(3) 3_666 3_656
Se4 Sm4 Sm4 82.30(2) 3_656 3_656
Se2 Sm4 Sm4 133.63(2) . 3_656
Se1 Sm4 Sm4 44.534(18) . 3_656
Se1 Sm4 Sm4 43.61(2) 3_656 3_656
Se1 Sm4 Sm4 89.41(2) 3_666 3_656
Se4 Sm4 Sm4 82.30(2) 3_666 3_666
Se4 Sm4 Sm4 127.72(3) 3_656 3_666
Se2 Sm4 Sm4 133.63(2) . 3_666
Se1 Sm4 Sm4 44.534(18) . 3_666
Se1 Sm4 Sm4 89.41(2) 3_656 3_666
Se1 Sm4 Sm4 43.61(2) 3_666 3_666
Sm4 Sm4 Sm4 60.062(15) 3_656 3_666
Se4 Sm4 Sm4 41.838(18) 3_666 1_565
Se4 Sm4 Sm4 138.162(18) 3_656 1_565
Se2 Sm4 Sm4 90.0 . 1_565
Se1 Sm4 Sm4 90.0 . 1_565
Se1 Sm4 Sm4 135.498(17) 3_656 1_565
Se1 Sm4 Sm4 44.503(17) 3_666 1_565
Sm4 Sm4 Sm4 120.032(7) 3_656 1_565
Sm4 Sm4 Sm4 59.970(8) 3_666 1_565
Se4 Sm4 Sm4 138.162(18) 3_666 1_545
Se4 Sm4 Sm4 41.838(18) 3_656 1_545
Se2 Sm4 Sm4 90.0 . 1_545
Se1 Sm4 Sm4 90.0 . 1_545
Se1 Sm4 Sm4 44.503(17) 3_656 1_545
Se1 Sm4 Sm4 135.498(17) 3_666 1_545
Sm4 Sm4 Sm4 59.970(7) 3_656 1_545
Sm4 Sm4 Sm4 120.032(8) 3_666 1_545
Sm4 Sm4 Sm4 180.0 1_565 1_545
Sm4 Se1 Lu4 91.86(3) . 3_656
Sm4 Se1 Sm4 91.86(3) . 3_656
Lu4 Se1 Sm4 0.000(19) 3_656 3_656
Sm4 Se1 Lu4 91.86(3) . 3_666
Lu4 Se1 Lu4 90.99(3) 3_656 3_666
Sm4 Se1 Lu4 90.99(3) 3_656 3_666
Sm4 Se1 Sm4 91.86(3) . 3_666
Lu4 Se1 Sm4 90.99(3) 3_656 3_666
Sm4 Se1 Sm4 90.99(3) 3_656 3_666
Lu4 Se1 Sm4 0.00(3) 3_666 3_666
Sm4 Se1 Lu1 99.59(3) . 3_666
Lu4 Se1 Lu1 167.89(4) 3_656 3_666
Sm4 Se1 Lu1 167.89(4) 3_656 3_666
Lu4 Se1 Lu1 92.540(15) 3_666 3_666
Sm4 Se1 Lu1 92.540(15) 3_666 3_666
Sm4 Se1 Sm1 99.59(3) . 3_666
Lu4 Se1 Sm1 167.89(4) 3_656 3_666
Sm4 Se1 Sm1 167.89(4) 3_656 3_666
Lu4 Se1 Sm1 92.540(15) 3_666 3_666
Sm4 Se1 Sm1 92.540(15) 3_666 3_666
Lu1 Se1 Sm1 0.00(2) 3_666 3_666
Sm4 Se1 Lu1 99.59(3) . 3_656
Lu4 Se1 Lu1 92.540(14) 3_656 3_656
Sm4 Se1 Lu1 92.540(14) 3_656 3_656
Lu4 Se1 Lu1 167.89(4) 3_666 3_656
Sm4 Se1 Lu1 167.89(4) 3_666 3_656
Lu1 Se1 Lu1 81.75(3) 3_666 3_656
Sm1 Se1 Lu1 81.75(3) 3_666 3_656
Sm4 Se1 Sm1 99.59(3) . 3_656
Lu4 Se1 Sm1 92.540(14) 3_656 3_656
Sm4 Se1 Sm1 92.540(14) 3_656 3_656
Lu4 Se1 Sm1 167.89(4) 3_666 3_656
Sm4 Se1 Sm1 167.89(4) 3_666 3_656
Lu1 Se1 Sm1 81.75(3) 3_666 3_656
Sm1 Se1 Sm1 81.75(3) 3_666 3_656
Lu1 Se1 Sm1 0.00(2) 3_656 3_656
Sm4 Se2 Lu3 120.54(3) . 3_766
Sm4 Se2 Sm3 120.54(3) . 3_766
Lu3 Se2 Sm3 0.0 3_766 3_766
Sm4 Se2 Lu3 120.54(3) . 3_756
Lu3 Se2 Lu3 93.04(4) 3_766 3_756
Sm3 Se2 Lu3 93.04(4) 3_766 3_756
Sm4 Se2 Sm3 120.54(3) . 3_756
Lu3 Se2 Sm3 93.04(4) 3_766 3_756
Sm3 Se2 Sm3 93.04(4) 3_766 3_756
Lu3 Se2 Sm3 0.000(18) 3_756 3_756
Sm4 Se2 Sm3 124.06(4) . .
Lu3 Se2 Sm3 95.72(3) 3_766 .
Sm3 Se2 Sm3 95.72(3) 3_766 .
Lu3 Se2 Sm3 95.72(3) 3_756 .
Sm3 Se2 Sm3 95.72(3) 3_756 .
Lu3 Se3 Sm3 0.000(15) 3_656 3_656
Lu3 Se3 Lu3 90.74(3) 3_656 3_666
Sm3 Se3 Lu3 90.74(3) 3_656 3_666
Lu3 Se3 Sm3 90.74(3) 3_656 3_666
Sm3 Se3 Sm3 90.74(3) 3_656 3_666
Lu3 Se3 Sm3 0.00(3) 3_666 3_666
Lu3 Se3 Lu2 93.71(3) 3_656 1_556
Sm3 Se3 Lu2 93.71(3) 3_656 1_556
Lu3 Se3 Lu2 93.71(3) 3_666 1_556
Sm3 Se3 Lu2 93.71(3) 3_666 1_556
Lu3 Se3 Sm2 93.71(3) 3_656 1_556
Sm3 Se3 Sm2 93.71(3) 3_656 1_556
Lu3 Se3 Sm2 93.71(3) 3_666 1_556
Sm3 Se3 Sm2 93.71(3) 3_666 1_556
Lu2 Se3 Sm2 0.000(19) 1_556 1_556
Lu3 Se3 Lu1 159.75(4) 3_656 3_666
Sm3 Se3 Lu1 159.75(4) 3_656 3_666
Lu3 Se3 Lu1 90.167(15) 3_666 3_666
Sm3 Se3 Lu1 90.167(15) 3_666 3_666
Lu2 Se3 Lu1 106.42(3) 1_556 3_666
Sm2 Se3 Lu1 106.42(3) 1_556 3_666
Lu3 Se3 Sm1 159.75(4) 3_656 3_666
Sm3 Se3 Sm1 159.75(4) 3_656 3_666
Lu3 Se3 Sm1 90.167(15) 3_666 3_666
Sm3 Se3 Sm1 90.167(15) 3_666 3_666
Lu2 Se3 Sm1 106.42(3) 1_556 3_666
Sm2 Se3 Sm1 106.42(3) 1_556 3_666
Lu1 Se3 Sm1 0.00(2) 3_666 3_666
Lu3 Se3 Lu1 90.167(15) 3_656 3_656
Sm3 Se3 Lu1 90.167(15) 3_656 3_656
Lu3 Se3 Lu1 159.75(4) 3_666 3_656
Sm3 Se3 Lu1 159.75(4) 3_666 3_656
Lu2 Se3 Lu1 106.42(3) 1_556 3_656
Sm2 Se3 Lu1 106.42(3) 1_556 3_656
Lu1 Se3 Lu1 82.15(3) 3_666 3_656
Sm1 Se3 Lu1 82.15(3) 3_666 3_656
Lu3 Se3 Sm1 90.167(15) 3_656 3_656
Sm3 Se3 Sm1 90.167(15) 3_656 3_656
Lu3 Se3 Sm1 159.75(4) 3_666 3_656
Sm3 Se3 Sm1 159.75(4) 3_666 3_656
Lu2 Se3 Sm1 106.42(3) 1_556 3_656
Sm2 Se3 Sm1 106.42(3) 1_556 3_656
Lu1 Se3 Sm1 82.15(3) 3_666 3_656
Sm1 Se3 Sm1 82.15(3) 3_666 3_656
Lu1 Se3 Sm1 0.00(2) 3_656 3_656
Lu4 Se4 Sm4 0.00(2) 3_666 3_666
Lu4 Se4 Lu4 96.33(4) 3_666 3_656
Sm4 Se4 Lu4 96.33(4) 3_666 3_656
Lu4 Se4 Sm4 96.33(4) 3_666 3_656
Sm4 Se4 Sm4 96.33(4) 3_666 3_656
Lu4 Se4 Sm4 0.000(19) 3_656 3_656
Lu4 Se4 Sm2 129.58(2) 3_666 .
Sm4 Se4 Sm2 129.58(2) 3_666 .
Lu4 Se4 Sm2 129.58(2) 3_656 .
Sm4 Se4 Sm2 129.58(2) 3_656 .
Lu4 Se4 Sm1 102.93(3) 3_666 .
Sm4 Se4 Sm1 102.93(3) 3_666 .
Lu4 Se4 Sm1 102.93(3) 3_656 .
Sm4 Se4 Sm1 102.93(3) 3_656 .
Sm2 Se4 Sm1 87.59(3) . .
Sm3 Se5 Lu2 99.51(3) . 3_655
Sm3 Se5 Sm2 99.51(3) . 3_655
Lu2 Se5 Sm2 0.00(3) 3_655 3_655
Sm3 Se5 Lu2 99.51(3) . 3_665
Lu2 Se5 Lu2 91.82(4) 3_655 3_665
Sm2 Se5 Lu2 91.82(4) 3_655 3_665
Sm3 Se5 Sm2 99.51(3) . 3_665
Lu2 Se5 Sm2 91.82(4) 3_655 3_665
Sm2 Se5 Sm2 91.82(4) 3_655 3_665
Lu2 Se5 Sm2 0.000(18) 3_665 3_665
Sm3 Se5 Lu2 145.14(4) . 1_655
Lu2 Se5 Lu2 104.52(3) 3_655 1_655
Sm2 Se5 Lu2 104.52(3) 3_655 1_655
Lu2 Se5 Lu2 104.52(3) 3_665 1_655
Sm2 Se5 Lu2 104.52(3) 3_665 1_655
Sm3 Se5 Sm2 145.14(4) . 1_655
Lu2 Se5 Sm2 104.52(3) 3_655 1_655
Sm2 Se5 Sm2 104.52(3) 3_655 1_655
Lu2 Se5 Sm2 104.52(3) 3_665 1_655
Sm2 Se5 Sm2 104.52(3) 3_665 1_655
Lu2 Se5 Sm2 0.000(15) 1_655 1_655
Lu1 Se6 Sm1 0.00(2) 3_656 3_656
Lu1 Se6 Lu1 86.35(3) 3_656 3_666
Sm1 Se6 Lu1 86.35(3) 3_656 3_666
Lu1 Se6 Sm1 86.35(3) 3_656 3_666
Sm1 Se6 Sm1 86.35(3) 3_656 3_666
Lu1 Se6 Sm1 0.00(3) 3_666 3_666
Lu1 Se6 Lu2 147.18(4) 3_656 3_666
Sm1 Se6 Lu2 147.18(4) 3_656 3_666
Lu1 Se6 Lu2 85.515(16) 3_666 3_666
Sm1 Se6 Lu2 85.515(16) 3_666 3_666
Lu1 Se6 Sm2 147.18(4) 3_656 3_666
Sm1 Se6 Sm2 147.18(4) 3_656 3_666
Lu1 Se6 Sm2 85.515(16) 3_666 3_666
Sm1 Se6 Sm2 85.515(16) 3_666 3_666
Lu2 Se6 Sm2 0.00(2) 3_666 3_666
Lu1 Se6 Lu2 85.515(16) 3_656 3_656
Sm1 Se6 Lu2 85.515(16) 3_656 3_656
Lu1 Se6 Lu2 147.18(4) 3_666 3_656
Sm1 Se6 Lu2 147.18(4) 3_666 3_656
Lu2 Se6 Lu2 84.32(3) 3_666 3_656
Sm2 Se6 Lu2 84.32(3) 3_666 3_656
Lu1 Se6 Sm2 85.515(16) 3_656 3_656
Sm1 Se6 Sm2 85.515(16) 3_656 3_656
Lu1 Se6 Sm2 147.18(4) 3_666 3_656
Sm1 Se6 Sm2 147.18(4) 3_666 3_656
Lu2 Se6 Sm2 84.32(3) 3_666 3_656
Sm2 Se6 Sm2 84.32(3) 3_666 3_656
Lu2 Se6 Sm2 0.00(2) 3_656 3_656
Lu1 Se6 Sm1 106.36(3) 3_656 1_556
Sm1 Se6 Sm1 106.36(3) 3_656 1_556
Lu1 Se6 Sm1 106.36(3) 3_666 1_556
Sm1 Se6 Sm1 106.36(3) 3_666 1_556
Lu2 Se6 Sm1 106.45(3) 3_666 1_556
Sm2 Se6 Sm1 106.45(3) 3_666 1_556
Lu2 Se6 Sm1 106.45(3) 3_656 1_556
Sm2 Se6 Sm1 106.45(3) 3_656 1_556
Lu1 Se6 Lu1 106.36(3) 3_656 1_556
Sm1 Se6 Lu1 106.36(3) 3_656 1_556
Lu1 Se6 Lu1 106.36(3) 3_666 1_556
Sm1 Se6 Lu1 106.36(3) 3_666 1_556
Lu2 Se6 Lu1 106.45(3) 3_666 1_556
Sm2 Se6 Lu1 106.45(3) 3_666 1_556
Lu2 Se6 Lu1 106.45(3) 3_656 1_556
Sm2 Se6 Lu1 106.45(3) 3_656 1_556
Sm1 Se6 Lu1 0.000(18) 1_556 1_556

loop_
_geom_bond_atom_site_label_1
_geom_bond_atom_site_label_2
_geom_bond_distance
_geom_bond_site_symmetry_2
Sm1 Se6 2.9582(8) 3_656
Sm1 Se6 2.9582(8) 3_666
Sm1 Se4 3.0284(12) .
Sm1 Se6 3.0323(11) 1_554
Sm1 Se3 3.0806(9) 3_666
Sm1 Se3 3.0806(9) 3_656
Sm1 Se1 3.0932(9) 3_666
Sm1 Se1 3.0932(9) 3_656
Sm1 Sm1 4.0483(5) 1_545
Sm1 Sm1 4.0483(5) 1_565
Sm1 Sm2 4.0558(8) .
Sm2 Se5 2.8182(9) 3_655
Sm2 Se5 2.8182(9) 3_665
Sm2 Se4 2.8281(12) .
Sm2 Se3 2.9678(11) 1_554
Sm2 Se5 2.9972(12) 1_455
Sm2 Se6 3.0156(8) 3_666
Sm2 Se6 3.0156(8) 3_656
Sm2 Sm2 4.0483(5) 1_565
Sm2 Sm2 4.0483(5) 1_545
Sm3 Se5 2.7379(12) .
Sm3 Se2 2.7895(8) 3_766
Sm3 Se2 2.7895(8) 3_756
Sm3 Se2 2.8331(12) .
Sm3 Se3 2.8441(8) 3_656
Sm3 Se3 2.8441(8) 3_666
Sm3 Sm3 4.0483(5) 1_565
Sm3 Sm3 4.0483(5) 1_545
Sm4 Se4 2.7169(8) 3_666
Sm4 Se4 2.7168(8) 3_656
Sm4 Se2 2.7741(11) .
Sm4 Se1 2.7909(11) .
Sm4 Se1 2.8380(8) 3_656
Sm4 Se1 2.8380(8) 3_666
Sm4 Sm4 4.0445(8) 3_656
Sm4 Sm4 4.0445(8) 3_666
Sm4 Sm4 4.0483(5) 1_565
Sm4 Sm4 4.0483(5) 1_545
Se1 Lu4 2.8380(8) 3_656
Se1 Sm4 2.8380(8) 3_656
Se1 Lu4 2.8380(8) 3_666
Se1 Sm4 2.8380(8) 3_666
Se1 Lu1 3.0932(9) 3_666
Se1 Sm1 3.0932(9) 3_666
Se1 Lu1 3.0932(9) 3_656
Se1 Sm1 3.0932(9) 3_656
Se2 Lu3 2.7895(8) 3_766
Se2 Sm3 2.7895(8) 3_766
Se2 Lu3 2.7895(8) 3_756
Se2 Sm3 2.7895(8) 3_756
Se3 Lu3 2.8442(8) 3_656
Se3 Sm3 2.8442(8) 3_656
Se3 Lu3 2.8442(8) 3_666
Se3 Sm3 2.8442(8) 3_666
Se3 Lu2 2.9677(11) 1_556
Se3 Sm2 2.9677(11) 1_556
Se3 Lu1 3.0806(9) 3_666
Se3 Sm1 3.0806(9) 3_666
Se3 Lu1 3.0806(9) 3_656
Se3 Sm1 3.0806(9) 3_656
Se4 Lu4 2.7168(8) 3_666
Se4 Sm4 2.7168(8) 3_666
Se4 Lu4 2.7168(8) 3_656
Se4 Sm4 2.7168(8) 3_656
Se5 Lu2 2.8182(9) 3_655
Se5 Sm2 2.8182(9) 3_655
Se5 Lu2 2.8182(9) 3_665
Se5 Sm2 2.8182(9) 3_665
Se5 Lu2 2.9972(12) 1_655
Se5 Sm2 2.9972(12) 1_655
Se6 Lu1 2.9583(8) 3_656
Se6 Sm1 2.9583(8) 3_656
Se6 Lu1 2.9583(8) 3_666
Se6 Sm1 2.9583(8) 3_666
Se6 Lu2 3.0156(8) 3_666
Se6 Sm2 3.0156(8) 3_666
Se6 Lu2 3.0156(8) 3_656
Se6 Sm2 3.0156(8) 3_656
Se6 Sm1 3.0322(11) 1_556
Se6 Lu1 3.0322(11) 1_556
